data_4003532
loop_
_publ_author_name
'Park, Geonju'
'Byun, Hye Ryung'
'Jang, Joon I.'
'Ok, Kang Min'

_publ_section_title
;
 Dimensionality--Band Gap--Third-Harmonic Generation Property Relationship
 in Novel Main-Group Metal Iodates
;
_journal_issue 8
_journal_name_full 'Chemistry of Materials'
_journal_page_first 3621
_journal_page_last 3630
_journal_paper_doi 10.1021/acs.chemmater.0c01054
_journal_volume 32
_journal_year 2020
_chemical_formula_moiety 'Ag3 I6 In O18'
_chemical_formula_sum 'Ag3 I6 In O18'
_chemical_formula_weight 1487.83
_space_group_IT_number 2
_space_group_name_Hall '-P 1'
_space_group_name_H-M_alt 'P -1'
_symmetry_cell_setting triclinic
_symmetry_Int_Tables_number 2
_symmetry_space_group_name_Hall '-P 1'
_symmetry_space_group_name_H-M 'P -1'
_atom_sites_solution_primary direct
_atom_sites_solution_secondary difmap
_cell_angle_alpha 75.09(3)
_cell_angle_beta 89.91(3)
_cell_angle_gamma 76.20(3)
_cell_formula_units_Z 2
_cell_length_a 8.1160(16)
_cell_length_b 10.426(2)
_cell_length_c 11.110(2)
_cell_measurement_reflns_used 27441
_cell_measurement_temperature 296(2)
_cell_measurement_theta_max 33.548
_cell_measurement_theta_min 0.361
_cell_measurement_wavelength 0.71073
_cell_volume 880.4(3)
_computing_cell_refinement 'HKL3000sm (Otwinowski & Minor, 1997)'
_computing_data_collection 'PAL BL2D-SMDC Program (Shin et. al, 2016)'
_computing_data_reduction 'HKL3000sm (Otwinowski & Minor, 1997)'
_computing_molecular_graphics 'Ortep for Windows (Farrugia, 2012)'
_computing_publication_material 'WinGX publication routines (Farrugia, 2012)'
_computing_structure_refinement 'SHELXL-2018/3 (Sheldrick, 2018)'
_computing_structure_solution 'SHELXS-2013/2 (Sheldrick, 2013)'
_diffrn_ambient_temperature 296(2)
_diffrn_measured_fraction_theta_full 0.964
_diffrn_measured_fraction_theta_max 0.779
_diffrn_measurement_device_type 'Rayonix MX225HS CCD area detector'
_diffrn_measurement_method 'omega scan'
_diffrn_radiation_probe x-ray
_diffrn_radiation_type synchrotron
_diffrn_radiation_wavelength 0.63
_diffrn_reflns_av_R_equivalents 0.024
_diffrn_reflns_av_unetI/netI 0.03
_diffrn_reflns_Laue_measured_fraction_full 0.964
_diffrn_reflns_Laue_measured_fraction_max 0.779
_diffrn_reflns_limit_h_max 13
_diffrn_reflns_limit_h_min -13
_diffrn_reflns_limit_k_max 16
_diffrn_reflns_limit_k_min -16
_diffrn_reflns_limit_l_max 18
_diffrn_reflns_limit_l_min -18
_diffrn_reflns_number 15293
_diffrn_reflns_point_group_measured_fraction_full 0.964
_diffrn_reflns_point_group_measured_fraction_max 0.779
_diffrn_reflns_theta_full 22.21
_diffrn_reflns_theta_max 33.505
_diffrn_reflns_theta_min 1.685
_diffrn_source 'PLSII 2D bending magnet'
_exptl_absorpt_coefficient_mu 10.822
_exptl_absorpt_correction_T_max 1
_exptl_absorpt_correction_T_min 0.822
_exptl_absorpt_correction_type empirical
_exptl_absorpt_process_details 'HKL3000sm Scalepack(Otwinowski et.al,2003)'
_exptl_crystal_colour colorless
_exptl_crystal_density_diffrn 5.612
_exptl_crystal_density_method 'not measured'
_exptl_crystal_description block
_exptl_crystal_F_000 1304
_exptl_crystal_size_max 0.073
_exptl_crystal_size_mid 0.039
_exptl_crystal_size_min 0.012
_refine_diff_density_max 5.364
_refine_diff_density_min -4.499
_refine_diff_density_rms 0.523
_refine_ls_extinction_coef 0.0032(3)
_refine_ls_extinction_expression Fc^*^=kFc[1+0.001xFc^2^\l^3^/sin(2\q)]^-1/4^
_refine_ls_extinction_method 'SHELXL-2018/3 (Sheldrick 2018)'
_refine_ls_goodness_of_fit_ref 1.064
_refine_ls_hydrogen_treatment undef
_refine_ls_matrix_type full
_refine_ls_number_constraints 0
_refine_ls_number_parameters 260
_refine_ls_number_reflns 7726
_refine_ls_number_restraints 0
_refine_ls_restrained_S_all 1.064
_refine_ls_R_factor_all 0.0465
_refine_ls_R_factor_gt 0.0457
_refine_ls_shift/su_max 0.001
_refine_ls_shift/su_mean 0
_refine_ls_structure_factor_coef Fsqd
_refine_ls_weighting_details 'w=1/[\s^2^(Fo^2^)+(0.0866P)^2^+7.0321P] where P=(Fo^2^+2Fc^2^)/3'
_refine_ls_weighting_scheme calc
_refine_ls_wR_factor_gt 0.1303
_refine_ls_wR_factor_ref 0.1312
_reflns_Friedel_coverage 0
_reflns_number_gt 7470
_reflns_number_total 7726
_reflns_threshold_expression 'I > 2\s(I)'
_cod_data_source_file cm0c01054_si_002.cif
_cod_data_source_block Ag3In(IO3)6
_cod_depositor_comments
;Adding full bibliography for 4003530--4003534.cif.

 Adding full bibliography for 4003530--4003534.cif.
;
_cod_database_code 4003532
_shelx_estimated_absorpt_t_min 0.506
_shelx_estimated_absorpt_t_max 0.881
_shelx_shelxl_version_number 2018/3

loop_
_symmetry_equiv_pos_as_xyz
'x, y, z'
'-x, -y, -z'

loop_
_atom_site_label
_atom_site_type_symbol
_atom_site_fract_x
_atom_site_fract_y
_atom_site_fract_z
_atom_site_U_iso_or_equiv
_atom_site_adp_type
_atom_site_occupancy
_atom_site_site_symmetry_order
_atom_site_calc_flag
_atom_site_refinement_flags_posn
_atom_site_refinement_flags_adp
_atom_site_refinement_flags_occupancy
_atom_site_disorder_assembly
_atom_site_disorder_group
I1 I 0.76698(4) 0.19421(4) 0.19197(3) 0.01851(7) Uani 1 1 d . . . . .
I2 I -0.02037(4) 0.37677(3) 0.41929(3) 0.01723(7) Uani 1 1 d . . . . .
I3 I 0.32279(4) 0.80099(4) 0.33713(3) 0.01767(7) Uani 1 1 d . . . . .
I4 I 0.53170(4) 0.62034(3) 0.10118(3) 0.01826(7) Uani 1 1 d . . . . .
I5 I 0.18195(4) 0.18725(3) 0.74578(3) 0.01788(7) Uani 1 1 d . . . . .
I6 I 0.26971(4) 0.18849(4) 0.21783(3) 0.02154(8) Uani 1 1 d . . . . .
In1 In 0 0 0.5 0.01628(9) Uani 1 2 d S . P . .
In2 In 0.5 1 0 0.01620(9) Uani 1 2 d S . P . .
Ag1 Ag 0 0 0 0.0465(2) Uani 1 2 d S . P . .
Ag2 Ag 0.42555(10) 0.38910(7) 0.41024(6) 0.04472(17) Uani 1 1 d . . . . .
Ag3 Ag 0.11019(9) 0.60784(8) 0.12381(7) 0.04580(16) Uani 1 1 d . . . . .
Ag4 Ag 0.5 0 0.5 0.0629(4) Uani 1 2 d S . P . .
O1 O 0.0611(5) 0.1906(4) 0.4574(4) 0.0244(7) Uani 1 1 d . . . . .
O2 O 0.1421(6) 0.4091(5) 0.3114(4) 0.0269(8) Uani 1 1 d . . . . .
O3 O 0.0881(6) 0.3828(5) 0.5622(4) 0.0263(8) Uani 1 1 d . . . . .
O4 O 0.8416(6) 0.0485(5) 0.3308(4) 0.0257(8) Uani 1 1 d . . . . .
O5 O 0.9589(6) 0.1773(6) 0.1079(5) 0.0305(9) Uani 1 1 d . . . . .
O6 O 0.7784(8) 0.3355(5) 0.2524(5) 0.0352(11) Uani 1 1 d . . . . .
O7 O 0.2232(5) 0.9477(5) 0.4001(4) 0.0232(7) Uani 1 1 d . . . . .
O8 O 0.5366(5) 0.7914(5) 0.3894(4) 0.0273(8) Uani 1 1 d . . . . .
O9 O 0.2896(6) 0.6626(5) 0.4627(4) 0.0273(8) Uani 1 1 d . . . . .
O10 O 0.4537(6) 0.8046(4) 0.0741(4) 0.0236(7) Uani 1 1 d . . . . .
O11 O 0.4359(7) 0.5830(5) 0.2494(4) 0.0291(9) Uani 1 1 d . . . . .
O12 O 0.3574(6) 0.6059(5) 0.0057(4) 0.0266(8) Uani 1 1 d . . . . .
O13 O 0.3518(6) 0.0412(5) 0.1539(4) 0.0277(8) Uani 1 1 d . . . . .
O14 O 0.2962(10) 0.3242(6) 0.0893(5) 0.0455(15) Uani 1 1 d . . . . .
O15 O 0.4563(6) 0.1738(6) 0.3149(5) 0.0346(11) Uani 1 1 d . . . . .
O16 O 0.2706(5) 0.0426(5) 0.8864(4) 0.0233(7) Uani 1 1 d . . . . .
O17 O -0.0366(5) 0.1916(5) 0.7824(4) 0.0262(8) Uani 1 1 d . . . . .
O18 O 0.2017(6) 0.3281(5) 0.8064(4) 0.0296(9) Uani 1 1 d . . . . .

loop_
_atom_site_aniso_label
_atom_site_aniso_U_11
_atom_site_aniso_U_22
_atom_site_aniso_U_33
_atom_site_aniso_U_23
_atom_site_aniso_U_13
_atom_site_aniso_U_12
I1 0.01638(13) 0.02991(16) 0.01240(12) -0.01122(10) -0.00322(9) -0.00560(10)
I2 0.01541(13) 0.02795(16) 0.01188(12) -0.01076(10) -0.00112(9) -0.00614(9)
I3 0.01193(12) 0.03190(16) 0.01201(12) -0.01121(10) -0.00056(8) -0.00492(9)
I4 0.01754(13) 0.02775(16) 0.01271(12) -0.01025(10) -0.00174(9) -0.00638(10)
I5 0.01304(12) 0.02984(16) 0.01308(12) -0.00976(10) -0.00369(9) -0.00526(9)
I6 0.02087(14) 0.03524(18) 0.01459(13) -0.01453(12) 0.00375(10) -0.00991(11)
In1 0.01338(17) 0.0277(2) 0.01107(16) -0.01041(15) -0.00071(13) -0.00558(14)
In2 0.01364(18) 0.0276(2) 0.01017(16) -0.00915(15) -0.00237(13) -0.00592(14)
Ag1 0.0638(6) 0.0481(5) 0.0390(4) -0.0242(4) 0.0314(4) -0.0221(4)
Ag2 0.0491(4) 0.0478(3) 0.0336(3) 0.0045(2) -0.0227(3) -0.0215(3)
Ag3 0.0402(3) 0.0556(4) 0.0422(3) -0.0157(3) 0.0178(3) -0.0099(3)
Ag4 0.0903(10) 0.0529(6) 0.0477(6) -0.0117(5) -0.0396(6) -0.0229(6)
O1 0.0227(17) 0.0278(19) 0.0271(19) -0.0143(15) 0.0012(14) -0.0070(13)
O2 0.0217(18) 0.040(2) 0.0227(17) -0.0120(16) 0.0069(14) -0.0098(15)
O3 0.032(2) 0.032(2) 0.0175(16) -0.0111(14) -0.0120(14) -0.0063(15)
O4 0.0268(19) 0.034(2) 0.0164(15) -0.0079(14) -0.0088(13) -0.0069(15)
O5 0.0218(19) 0.046(3) 0.027(2) -0.0157(19) 0.0023(15) -0.0087(17)
O6 0.045(3) 0.038(2) 0.026(2) -0.0197(19) -0.0145(19) -0.0053(19)
O7 0.0189(16) 0.034(2) 0.0219(16) -0.0167(15) 0.0057(13) -0.0060(13)
O8 0.0115(14) 0.046(3) 0.0256(18) -0.0145(17) -0.0047(13) -0.0046(14)
O9 0.0270(19) 0.039(2) 0.0165(15) -0.0076(15) 0.0037(13) -0.0081(16)
O10 0.0246(18) 0.0224(18) 0.0243(17) -0.0084(14) 0.0025(13) -0.0045(12)
O11 0.032(2) 0.035(2) 0.0203(17) -0.0089(16) 0.0084(15) -0.0067(16)
O12 0.0226(18) 0.037(2) 0.0251(19) -0.0131(16) -0.0074(14) -0.0106(15)
O13 0.032(2) 0.037(2) 0.0206(17) -0.0172(16) 0.0099(15) -0.0103(16)
O14 0.079(5) 0.039(3) 0.026(2) -0.012(2) 0.025(3) -0.025(3)
O15 0.0201(19) 0.057(3) 0.037(2) -0.028(2) -0.0009(17) -0.0116(18)
O16 0.0176(15) 0.034(2) 0.0186(15) -0.0075(14) -0.0061(12) -0.0072(13)
O17 0.0134(15) 0.040(2) 0.0261(18) -0.0106(16) -0.0019(13) -0.0061(13)
O18 0.027(2) 0.043(2) 0.0254(19) -0.0205(18) -0.0097(15) -0.0082(16)

loop_
_atom_type_symbol
_atom_type_description
_atom_type_scat_dispersion_real
_atom_type_scat_dispersion_imag
_atom_type_scat_source
O O 0.008 0.0047 'International Tables Vol C Tables 4.2.6.8 and 6.1.1.4'
Ag Ag -1.171 0.8903 'International Tables Vol C Tables 4.2.6.8 and 6.1.1.4'
In In -0.9481 1.0596 'International Tables Vol C Tables 4.2.6.8 and 6.1.1.4'
I I -0.6366 1.4692 'International Tables Vol C Tables 4.2.6.8 and 6.1.1.4'

loop_
_geom_angle_atom_site_label_1
_geom_angle_atom_site_label_2
_geom_angle_atom_site_label_3
_geom_angle
_geom_angle_site_symmetry_1
_geom_angle_site_symmetry_3
_geom_angle_publ_flag
O6 I1 O5 100.3(3) . . ?
O6 I1 O4 101.2(2) . . ?
O5 I1 O4 99.0(2) . . ?
O2 I2 O1 93.7(2) . . ?
O2 I2 O3 98.8(2) . . ?
O1 I2 O3 90.8(2) . . ?
O9 I3 O8 96.2(2) . . ?
O9 I3 O7 99.4(2) . . ?
O8 I3 O7 94.9(2) . . ?
O11 I4 O10 93.6(2) . . ?
O11 I4 O12 96.7(2) . . ?
O10 I4 O12 93.6(2) . . ?
O18 I5 O17 97.1(2) . . ?
O18 I5 O16 98.9(2) . . ?
O17 I5 O16 93.5(2) . . ?
O14 I6 O15 98.5(3) . . ?
O14 I6 O13 99.9(2) . . ?
O15 I6 O13 98.6(2) . . ?
O1 In1 O1 180 . 2_556 ?
O1 In1 O7 98.01(17) . 2_566 ?
O1 In1 O7 81.99(17) 2_556 2_566 ?
O1 In1 O7 81.99(17) . 1_545 ?
O1 In1 O7 98.01(17) 2_556 1_545 ?
O7 In1 O7 180 2_566 1_545 ?
O1 In1 O4 94.02(18) . 1_455 ?
O1 In1 O4 85.98(18) 2_556 1_455 ?
O7 In1 O4 89.79(17) 2_566 1_455 ?
O7 In1 O4 90.21(17) 1_545 1_455 ?
O1 In1 O4 85.98(18) . 2_656 ?
O1 In1 O4 94.02(18) 2_556 2_656 ?
O7 In1 O4 90.21(17) 2_566 2_656 ?
O7 In1 O4 89.79(17) 1_545 2_656 ?
O4 In1 O4 180.00(13) 1_455 2_656 ?
O10 In2 O10 180 . 2_675 ?
O10 In2 O16 94.76(18) . 2_666 ?
O10 In2 O16 85.24(18) 2_675 2_666 ?
O10 In2 O16 85.24(18) . 1_564 ?
O10 In2 O16 94.76(18) 2_675 1_564 ?
O16 In2 O16 180.0(3) 2_666 1_564 ?
O10 In2 O13 80.90(17) . 1_565 ?
O10 In2 O13 99.10(17) 2_675 1_565 ?
O16 In2 O13 90.08(18) 2_666 1_565 ?
O16 In2 O13 89.92(18) 1_564 1_565 ?
O10 In2 O13 99.10(17) . 2_665 ?
O10 In2 O13 80.90(17) 2_675 2_665 ?
O16 In2 O13 89.92(18) 2_666 2_665 ?
O16 In2 O13 90.08(18) 1_564 2_665 ?
O13 In2 O13 180 1_565 2_665 ?
O5 Ag1 O5 180 1_455 2_655 ?
O5 Ag1 O16 98.70(15) 1_455 1_554 ?
O5 Ag1 O16 81.30(15) 2_655 1_554 ?
O5 Ag1 O16 81.30(15) 1_455 2_556 ?
O5 Ag1 O16 98.70(15) 2_655 2_556 ?
O16 Ag1 O16 180.0(2) 1_554 2_556 ?
O5 Ag1 O17 89.36(16) 1_455 1_554 ?
O5 Ag1 O17 90.64(16) 2_655 1_554 ?
O16 Ag1 O17 61.10(13) 1_554 1_554 ?
O16 Ag1 O17 118.90(13) 2_556 1_554 ?
O5 Ag1 O17 90.64(16) 1_455 2_556 ?
O5 Ag1 O17 89.36(16) 2_655 2_556 ?
O16 Ag1 O17 118.90(13) 1_554 2_556 ?
O16 Ag1 O17 61.10(13) 2_556 2_556 ?
O17 Ag1 O17 180.0(3) 1_554 2_556 ?
O11 Ag2 O8 164.85(17) . 2_666 ?
O11 Ag2 O2 85.84(18) . . ?
O8 Ag2 O2 107.43(15) 2_666 . ?
O11 Ag2 O9 102.78(17) . 2_666 ?
O8 Ag2 O9 64.01(14) 2_666 2_666 ?
O2 Ag2 O9 171.38(15) . 2_666 ?
O11 Ag2 O15 109.21(18) . . ?
O8 Ag2 O15 82.27(17) 2_666 . ?
O2 Ag2 O15 73.04(16) . . ?
O9 Ag2 O15 103.81(16) 2_666 . ?
O11 Ag2 O9 63.48(14) . . ?
O8 Ag2 O9 108.40(14) 2_666 . ?
O2 Ag2 O9 89.24(15) . . ?
O9 Ag2 O9 94.41(14) 2_666 . ?
O15 Ag2 O9 161.61(14) . . ?
O12 Ag3 O2 114.44(16) . . ?
O12 Ag3 O17 112.53(15) . 2_566 ?
O2 Ag3 O17 102.20(16) . 2_566 ?
O12 Ag3 O18 162.43(16) . 2_566 ?
O2 Ag3 O18 82.92(16) . 2_566 ?
O17 Ag3 O18 63.54(14) 2_566 2_566 ?
O12 Ag3 O5 68.60(15) . 2_665 ?
O2 Ag3 O5 172.27(15) . 2_665 ?
O17 Ag3 O5 82.46(15) 2_566 2_665 ?
O18 Ag3 O5 93.84(15) 2_566 2_665 ?
O12 Ag3 O11 60.66(13) . . ?
O2 Ag3 O11 74.60(15) . . ?
O17 Ag3 O11 79.21(14) 2_566 . ?
O18 Ag3 O11 130.91(13) 2_566 . ?
O5 Ag3 O11 112.57(14) 2_665 . ?
O15 Ag4 O15 180 2_656 . ?
O15 Ag4 O8 95.73(16) 2_656 2_666 ?
O15 Ag4 O8 84.27(16) . 2_666 ?
O15 Ag4 O8 84.27(16) 2_656 1_545 ?
O15 Ag4 O8 95.73(16) . 1_545 ?
O8 Ag4 O8 180 2_666 1_545 ?
O15 Ag4 O7 81.47(15) 2_656 2_666 ?
O15 Ag4 O7 98.53(15) . 2_666 ?
O8 Ag4 O7 59.21(12) 2_666 2_666 ?
O8 Ag4 O7 120.79(12) 1_545 2_666 ?
O15 Ag4 O7 98.53(15) 2_656 1_545 ?
O15 Ag4 O7 81.47(15) . 1_545 ?
O8 Ag4 O7 120.79(12) 2_666 1_545 ?
O8 Ag4 O7 59.21(12) 1_545 1_545 ?
O7 Ag4 O7 180 2_666 1_545 ?
I2 O1 In1 146.2(2) . . ?
I2 O2 Ag2 115.2(2) . . ?
I2 O2 Ag3 126.0(2) . . ?
Ag2 O2 Ag3 103.73(17) . . ?
I1 O4 In1 138.3(2) . 1_655 ?
I1 O5 Ag1 113.8(2) . 1_655 ?
I3 O7 In1 135.3(2) . 1_565 ?
I3 O8 Ag2 101.5(2) . 2_666 ?
I3 O9 Ag2 98.0(2) . 2_666 ?
I3 O9 Ag2 111.69(19) . . ?
Ag2 O9 Ag2 85.59(14) 2_666 . ?
I4 O10 In2 147.0(2) . . ?
I4 O11 Ag2 137.6(3) . . ?
I4 O11 Ag3 91.08(19) . . ?
Ag2 O11 Ag3 95.77(18) . . ?
I4 O12 Ag3 109.4(2) . . ?
I6 O13 In2 137.2(3) . 1_545 ?
I6 O15 Ag4 115.0(3) . . ?
I6 O15 Ag2 112.1(3) . . ?
Ag4 O15 Ag2 99.12(18) . . ?
I5 O16 In2 129.9(2) . 1_546 ?
I5 O17 Ag3 101.6(2) . 2_566 ?

loop_
_geom_bond_atom_site_label_1
_geom_bond_atom_site_label_2
_geom_bond_distance
_geom_bond_site_symmetry_2
_geom_bond_publ_flag
I1 O6 1.790(5) . ?
I1 O5 1.811(5) . ?
I1 O4 1.848(4) . ?
I2 O2 1.813(4) . ?
I2 O1 1.830(4) . ?
I2 O3 1.838(4) . ?
I3 O9 1.802(5) . ?
I3 O8 1.803(4) . ?
I3 O7 1.855(4) . ?
I4 O11 1.811(4) . ?
I4 O10 1.818(4) . ?
I4 O12 1.827(4) . ?
I5 O18 1.805(4) . ?
I5 O17 1.812(4) . ?
I5 O16 1.873(4) . ?
I6 O14 1.787(5) . ?
I6 O15 1.814(5) . ?
I6 O13 1.838(4) . ?
In1 O1 2.098(4) . ?
In1 O1 2.098(4) 2_556 ?
In1 O7 2.155(4) 2_566 ?
In1 O7 2.155(4) 1_545 ?
In1 O4 2.156(4) 1_455 ?
In1 O4 2.156(4) 2_656 ?
In2 O10 2.114(4) . ?
In2 O10 2.114(4) 2_675 ?
In2 O16 2.140(4) 2_666 ?
In2 O16 2.140(4) 1_564 ?
In2 O13 2.164(4) 1_565 ?
In2 O13 2.164(4) 2_665 ?
Ag1 O5 2.410(5) 1_455 ?
Ag1 O5 2.410(5) 2_655 ?
Ag1 O16 2.604(4) 1_554 ?
Ag1 O16 2.604(4) 2_556 ?
Ag1 O17 2.675(5) 1_554 ?
Ag1 O17 2.675(5) 2_556 ?
Ag2 O11 2.347(5) . ?
Ag2 O8 2.482(5) 2_666 ?
Ag2 O2 2.491(5) . ?
Ag2 O9 2.579(5) 2_666 ?
Ag2 O15 2.679(5) . ?
Ag2 O9 3.007(5) . ?
Ag3 O12 2.395(5) . ?
Ag3 O2 2.496(5) . ?
Ag3 O17 2.518(5) 2_566 ?
Ag3 O18 2.629(5) 2_566 ?
Ag3 O5 2.897(6) 2_665 ?
Ag3 O11 2.915(5) . ?
Ag4 O15 2.327(6) 2_656 ?
Ag4 O15 2.327(6) . ?
Ag4 O8 2.719(5) 2_666 ?
Ag4 O8 2.719(5) 1_545 ?
Ag4 O7 2.735(4) 2_666 ?
Ag4 O7 2.735(4) 1_545 ?
